data_2237436
loop_
_publ_author_name
'Jude, Hershel'
'Scott, Brian L.'
'Rocha, Reginaldo C.'

_publ_section_title
;
 \m-2,3,5,6-Tetrakis(pyridin-2-yl)pyrazine-bis[(2,2':6',2''-terpyridine)ruthenium(II)]
 tetrakis(hexafluoridophosphate) acetonitrile tetrasolvate
;
_journal_coeditor_code ZL2523
_journal_issue 2
_journal_name_full 'Acta Crystallographica Section E'
_journal_page_first m81
_journal_page_last m82
_journal_paper_doi 10.1107/S1600536812051215
_journal_volume 69
_journal_year 2013
_chemical_formula_iupac '[Ru2 (C15 H11 N3)2 (C24 H16 N6)] (P F6)4, 4C2 H3 N'
_chemical_formula_moiety 'C54 H38 N12 Ru2 4+, 4(F6 P -), 4(C2 H3 N)'
_chemical_formula_sum 'C62 H50 F24 N16 P4 Ru2'
_chemical_formula_weight 1801.20
_chemical_name_systematic
;
\m-2,3,5,6-Tetrakis(pyridin-2-yl)pyrazine-bis[(2,2':6',2''-
terpyridine)ruthenium(II)] tetrakis(hexafluoridophosphate) acetonitrile
tetrasolvate
;
_space_group_IT_number 14
_symmetry_cell_setting monoclinic
_symmetry_space_group_name_Hall '-P 2ybc'
_symmetry_space_group_name_H-M 'P 1 21/c 1'
_atom_sites_solution_hydrogens geom
_atom_sites_solution_primary direct
_atom_sites_solution_secondary difmap
_audit_creation_method SHELXL-97
_cell_angle_alpha 90.00
_cell_angle_beta 95.8800(10)
_cell_angle_gamma 90.00
_cell_formula_units_Z 4
_cell_length_a 11.8871(9)
_cell_length_b 31.824(2)
_cell_length_c 18.5168(14)
_cell_measurement_reflns_used 5749
_cell_measurement_temperature 120.0(10)
_cell_measurement_theta_max 44.79
_cell_measurement_theta_min 4.42
_cell_volume 6968.0(9)
_computing_cell_refinement 'SAINT-Plus (Bruker, 2007)'
_computing_data_collection 'APEX2 (Bruker, 2007)'
_computing_data_reduction 'SAINT-Plus (Bruker, 2007)'
_computing_molecular_graphics 'SHELXTL (Sheldrick, 2008)'
_computing_publication_material 'publCIF (Westrip, 2010)'
_computing_structure_refinement 'SHELXL97 (Sheldrick, 2008)'
_computing_structure_solution 'SHELXS97 (Sheldrick, 2008)'
_diffrn_ambient_temperature 120.0(10)
_diffrn_measured_fraction_theta_full 1.000
_diffrn_measured_fraction_theta_max 0.997
_diffrn_measurement_device_type 'Bruker D8 with APEXII CCD'
_diffrn_measurement_method '\w scans'
_diffrn_radiation_monochromator graphite
_diffrn_radiation_source 'fine-focus sealed tube'
_diffrn_radiation_type MoK\a
_diffrn_radiation_wavelength 0.71073
_diffrn_reflns_av_R_equivalents 0.1071
_diffrn_reflns_av_sigmaI/netI 0.0832
_diffrn_reflns_limit_h_max 14
_diffrn_reflns_limit_h_min -14
_diffrn_reflns_limit_k_max 38
_diffrn_reflns_limit_k_min -38
_diffrn_reflns_limit_l_max 22
_diffrn_reflns_limit_l_min -22
_diffrn_reflns_number 67490
_diffrn_reflns_theta_full 25.00
_diffrn_reflns_theta_max 25.36
_diffrn_reflns_theta_min 1.84
_diffrn_standards_decay_% 0
_diffrn_standards_interval_count 0
_diffrn_standards_interval_time 0
_diffrn_standards_number 0
_exptl_absorpt_coefficient_mu 0.644
_exptl_absorpt_correction_T_max 0.9503
_exptl_absorpt_correction_T_min 0.8929
_exptl_absorpt_correction_type multi-scan
_exptl_absorpt_process_details '(SADABS; Sheldrick, 2008)'
_exptl_crystal_colour green
_exptl_crystal_density_diffrn 1.717
_exptl_crystal_density_method 'not measured'
_exptl_crystal_description block
_exptl_crystal_F_000 3592
_exptl_crystal_size_max 0.18
_exptl_crystal_size_mid 0.10
_exptl_crystal_size_min 0.08
_refine_diff_density_max 0.753
_refine_diff_density_min -0.503
_refine_ls_extinction_method none
_refine_ls_goodness_of_fit_ref 1.103
_refine_ls_hydrogen_treatment constr
_refine_ls_matrix_type full
_refine_ls_number_parameters 1101
_refine_ls_number_reflns 12753
_refine_ls_number_restraints 78
_refine_ls_restrained_S_all 1.101
_refine_ls_R_factor_all 0.0820
_refine_ls_R_factor_gt 0.0452
_refine_ls_shift/su_max 0.001
_refine_ls_shift/su_mean 0.000
_refine_ls_structure_factor_coef Fsqd
_refine_ls_weighting_details 'calc w=1/[\s^2^(Fo^2^)+(0.0305P)^2^+0.0000P] where P=(Fo^2^+2Fc^2^)/3'
_refine_ls_weighting_scheme calc
_refine_ls_wR_factor_gt 0.0888
_refine_ls_wR_factor_ref 0.1021
_reflns_number_gt 8864
_reflns_number_total 12753
_reflns_threshold_expression I>2sigma(I)
_cod_data_source_file zl2523.cif
_cod_data_source_block I
_cod_original_sg_symbol_H-M 'P 21/c'
_cod_database_code 2237436
_cod_database_fobs_code 2237436

loop_
_symmetry_equiv_pos_as_xyz
'x, y, z'
'-x, y+1/2, -z+1/2'
'-x, -y, -z'
'x, -y-1/2, z-1/2'

loop_
_atom_site_type_symbol
_atom_site_label
_atom_site_fract_x
_atom_site_fract_y
_atom_site_fract_z
_atom_site_U_iso_or_equiv
_atom_site_adp_type
_atom_site_calc_flag
_atom_site_refinement_flags
_atom_site_occupancy
_atom_site_symmetry_multiplicity
_atom_site_disorder_assembly
_atom_site_disorder_group
Ru Ru1 0.28004(3) 0.035873(10) 0.746568(18) 0.01496(9) Uani d . 1 1 . .
Ru Ru2 0.07869(3) 0.229580(10) 0.741853(18) 0.01721(10) Uani d . 1 1 . .
P P1 0.25514(9) 0.90082(4) 0.56200(6) 0.0227(3) Uani d . 1 1 . .
P P2 0.28371(11) 0.44051(4) 0.55316(7) 0.0335(3) Uani d . 1 1 . .
P P3 0.68786(11) 0.30383(4) 0.57181(7) 0.0338(3) Uani d . 1 1 . .
F F1 0.25658(19) 0.90561(7) 0.64831(12) 0.0268(6) Uani d . 1 1 . .
F F2 0.24448(19) 0.85077(7) 0.56958(14) 0.0324(6) Uani d . 1 1 . .
F F3 0.38934(19) 0.89688(8) 0.56969(13) 0.0331(6) Uani d . 1 1 . .
F F4 0.2513(2) 0.89662(8) 0.47551(13) 0.0372(7) Uani d . 1 1 . .
F F5 0.26664(19) 0.95111(7) 0.55527(12) 0.0263(6) Uani d . 1 1 . .
F F6 0.12030(19) 0.90529(7) 0.55462(13) 0.0279(6) Uani d . 1 1 . .
F F8 0.3444(3) 0.39580(9) 0.55286(16) 0.0592(9) Uani d . 1 1 A .
F F11 0.2215(3) 0.48488(10) 0.55481(17) 0.0639(10) Uani d . 1 1 A .
F F7 0.3737(7) 0.4580(2) 0.6111(5) 0.061(3) Uani d PD 0.620(16) 1 A 1
F F9 0.2061(7) 0.42705(18) 0.6146(5) 0.052(3) Uani d PD 0.620(16) 1 A 1
F F10 0.1800(9) 0.4271(2) 0.4950(6) 0.097(4) Uani d PD 0.620(16) 1 A 1
F F12 0.3450(10) 0.4581(3) 0.4896(6) 0.077(4) Uani d PD 0.620(16) 1 A 1
F F7' 0.2920(19) 0.4335(3) 0.6394(4) 0.075(7) Uani d PD 0.380(16) 1 A 2
F F9' 0.1765(9) 0.4112(5) 0.5478(11) 0.098(7) Uani d PD 0.380(16) 1 A 2
F F10' 0.2855(15) 0.4379(6) 0.4691(5) 0.071(6) Uani d PD 0.380(16) 1 A 2
F F12' 0.4061(9) 0.4613(3) 0.5608(13) 0.086(7) Uani d PD 0.380(16) 1 A 2
F F13 0.6356(2) 0.31570(8) 0.64503(16) 0.0503(8) Uani d . 1 1 . .
F F14 0.6916(4) 0.25661(10) 0.5933(2) 0.1006(15) Uani d . 1 1 . .
F F15 0.8113(2) 0.31061(10) 0.61355(15) 0.0609(9) Uani d . 1 1 . .
F F16 0.7432(3) 0.29210(10) 0.50021(15) 0.0635(9) Uani d . 1 1 . .
F F17 0.6918(3) 0.35241(9) 0.55080(15) 0.0578(9) Uani d . 1 1 . .
F F18 0.5676(3) 0.29980(11) 0.5294(2) 0.0859(12) Uani d . 1 1 . .
P P4 0.2383(7) 0.1122(3) 0.4097(5) 0.0257(6) Uani d PD 0.57(2) 1 B 1
F F19 0.3620(9) 0.0939(5) 0.4252(8) 0.058(4) Uani d PD 0.57(2) 1 B 1
F F20 0.1908(10) 0.0826(3) 0.4676(3) 0.048(3) Uani d PD 0.57(2) 1 B 1
F F21 0.2668(14) 0.1450(4) 0.4736(7) 0.054(3) Uani d PD 0.57(2) 1 B 1
F F22 0.1166(7) 0.1327(5) 0.3952(5) 0.051(3) Uani d PD 0.57(2) 1 B 1
F F23 0.2835(11) 0.1430(4) 0.3528(6) 0.068(3) Uani d PD 0.57(2) 1 B 1
F F24 0.2076(12) 0.0789(4) 0.3475(7) 0.069(4) Uani d PD 0.57(2) 1 B 1
P P4' 0.2409(10) 0.1081(4) 0.4068(7) 0.0257(6) Uani d PD 0.43(2) 1 B 2
F F19' 0.3744(9) 0.1053(5) 0.4070(9) 0.038(4) Uani d PD 0.43(2) 1 B 2
F F20' 0.2414(12) 0.0637(5) 0.4463(10) 0.068(6) Uani d PD 0.43(2) 1 B 2
F F21' 0.2594(15) 0.1316(8) 0.4826(9) 0.076(7) Uani d PD 0.43(2) 1 B 2
F F22' 0.1071(8) 0.1098(5) 0.4053(7) 0.040(3) Uani d PD 0.43(2) 1 B 2
F F23' 0.2421(14) 0.1526(3) 0.3683(11) 0.065(5) Uani d PD 0.43(2) 1 B 2
F F24' 0.2257(12) 0.0861(5) 0.3299(8) 0.042(4) Uani d PD 0.43(2) 1 B 2
N N1 0.3936(3) 0.03905(10) 0.66882(18) 0.0181(8) Uani d . 1 1 . .
N N2 0.3472(3) -0.02106(10) 0.75424(17) 0.0173(8) Uani d . 1 1 . .
N N3 0.1865(3) 0.00855(10) 0.82253(17) 0.0193(8) Uani d . 1 1 . .
N N4 0.1428(3) 0.02977(10) 0.66999(17) 0.0167(8) Uani d . 1 1 . .
N N5 0.2211(3) 0.09345(10) 0.74346(17) 0.0149(7) Uani d . 1 1 . .
N N6 0.3934(3) 0.06344(10) 0.82402(17) 0.0163(8) Uani d . 1 1 . .
N N7 0.0196(3) 0.21001(10) 0.63882(17) 0.0167(8) Uani d . 1 1 . .
N N8 0.1398(3) 0.17199(10) 0.74223(17) 0.0160(8) Uani d . 1 1 . .
N N9 0.1634(3) 0.22700(10) 0.84401(17) 0.0175(8) Uani d . 1 1 . .
N N10 0.2107(3) 0.26278(10) 0.70475(17) 0.0204(8) Uani d . 1 1 . .
N N11 0.0202(3) 0.28805(10) 0.74401(17) 0.0196(8) Uani d . 1 1 . .
N N12 -0.0772(3) 0.21994(10) 0.78029(18) 0.0209(8) Uani d . 1 1 . .
N N15 0.4640(5) 0.16296(15) 0.6902(3) 0.0695(16) Uani d . 1 1 . .
N N16 0.8158(7) 0.08326(18) 0.7468(3) 0.110(3) Uani d . 1 1 . .
C C1 0.4069(4) 0.07013(14) 0.6217(2) 0.0265(11) Uani d . 1 1 . .
H H1 0.3620 0.0940 0.6231 0.032 Uiso calc R 1 1 . .
C C2 0.4843(4) 0.06829(16) 0.5711(2) 0.0349(12) Uani d . 1 1 . .
H H2 0.4913 0.0905 0.5393 0.042 Uiso calc R 1 1 . .
C C3 0.5510(4) 0.03303(16) 0.5685(3) 0.0358(12) Uani d . 1 1 . .
H H3 0.6050 0.0314 0.5357 0.043 Uiso calc R 1 1 . .
C C4 0.5367(4) 0.00044(15) 0.6148(2) 0.0283(11) Uani d . 1 1 . .
H H4 0.5801 -0.0238 0.6129 0.034 Uiso calc R 1 1 . .
C C5 0.4577(3) 0.00342(13) 0.6645(2) 0.0218(10) Uani d . 1 1 . .
C C6 0.4335(3) -0.03055(13) 0.7148(2) 0.0229(10) Uani d . 1 1 . .
C C7 0.4878(4) -0.06887(14) 0.7234(3) 0.0324(12) Uani d . 1 1 . .
H H7 0.5473 -0.0756 0.6966 0.039 Uiso calc R 1 1 . .
C C8 0.4517(4) -0.09672(15) 0.7725(3) 0.0380(13) Uani d . 1 1 . .
H H8 0.4868 -0.1228 0.7785 0.046 Uiso calc R 1 1 . .
C C9 0.3652(4) -0.08701(14) 0.8130(3) 0.0360(13) Uani d . 1 1 . .
H H9 0.3420 -0.1060 0.8466 0.043 Uiso calc R 1 1 . .
C C10 0.3126(4) -0.04804(13) 0.8030(2) 0.0239(10) Uani d . 1 1 . .
C C11 0.2183(4) -0.03205(13) 0.8403(2) 0.0238(10) Uani d . 1 1 . .
C C12 0.1585(4) -0.05518(15) 0.8870(3) 0.0382(13) Uani d . 1 1 . .
H H12 0.1801 -0.0826 0.8990 0.046 Uiso calc R 1 1 . .
C C13 0.0672(4) -0.03753(16) 0.9158(3) 0.0418(14) Uani d . 1 1 . .
H H13 0.0270 -0.0530 0.9472 0.050 Uiso calc R 1 1 . .
C C14 0.0355(4) 0.00323(16) 0.8978(2) 0.0356(12) Uani d . 1 1 . .
H H14 -0.0265 0.0156 0.9162 0.043 Uiso calc R 1 1 . .
C C15 0.0984(4) 0.02503(14) 0.8517(2) 0.0264(11) Uani d . 1 1 . .
H H15 0.0785 0.0527 0.8404 0.032 Uiso calc R 1 1 . .
C C16 0.0985(3) -0.00642(12) 0.6426(2) 0.0186(10) Uani d . 1 1 . .
H H16 0.1383 -0.0312 0.6527 0.022 Uiso calc R 1 1 . .
C C17 -0.0039(3) -0.00814(13) 0.6002(2) 0.0217(10) Uani d . 1 1 . .
H H17 -0.0318 -0.0337 0.5818 0.026 Uiso calc R 1 1 . .
C C18 -0.0641(3) 0.02809(13) 0.5853(2) 0.0220(10) Uani d . 1 1 . .
H H18 -0.1333 0.0275 0.5569 0.026 Uiso calc R 1 1 . .
C C19 -0.0198(3) 0.06579(13) 0.6135(2) 0.0183(9) Uani d . 1 1 . .
H H19 -0.0606 0.0906 0.6052 0.022 Uiso calc R 1 1 . .
C C20 0.0844(3) 0.06646(12) 0.6537(2) 0.0166(9) Uani d . 1 1 . .
C C21 0.1359(3) 0.10381(12) 0.6913(2) 0.0158(9) Uani d . 1 1 . .
C C22 0.2681(3) 0.12141(12) 0.7936(2) 0.0151(9) Uani d . 1 1 . .
C C23 0.3740(3) 0.10548(13) 0.8336(2) 0.0186(9) Uani d . 1 1 . .
C C24 0.4533(3) 0.13076(13) 0.8722(2) 0.0197(10) Uani d . 1 1 . .
H H24 0.4414 0.1595 0.8756 0.024 Uiso calc R 1 1 . .
C C25 0.5505(3) 0.11264(13) 0.9058(2) 0.0244(10) Uani d . 1 1 . .
H H25 0.6049 0.1292 0.9319 0.029 Uiso calc R 1 1 . .
C C26 0.5665(4) 0.07012(13) 0.9005(2) 0.0242(10) Uani d . 1 1 . .
H H26 0.6296 0.0573 0.9249 0.029 Uiso calc R 1 1 . .
C C27 0.4869(3) 0.04663(13) 0.8580(2) 0.0211(10) Uani d . 1 1 . .
H H27 0.4992 0.0180 0.8529 0.025 Uiso calc R 1 1 . .
C C28 -0.0338(3) 0.23341(13) 0.5858(2) 0.0207(10) Uani d . 1 1 . .
H H28 -0.0563 0.2605 0.5969 0.025 Uiso calc R 1 1 . .
C C29 -0.0568(3) 0.21909(12) 0.5156(2) 0.0191(10) Uani d . 1 1 . .
H H29 -0.0971 0.2357 0.4806 0.023 Uiso calc R 1 1 . .
C C30 -0.0194(3) 0.17995(13) 0.4977(2) 0.0203(10) Uani d . 1 1 . .
H H30 -0.0301 0.1704 0.4501 0.024 Uiso calc R 1 1 . .
C C31 0.0343(3) 0.15503(12) 0.5520(2) 0.0172(9) Uani d . 1 1 . .
H H31 0.0605 0.1285 0.5408 0.021 Uiso calc R 1 1 . .
C C32 0.0491(3) 0.16933(12) 0.6225(2) 0.0166(9) Uani d . 1 1 . .
C C33 0.1078(3) 0.14650(12) 0.6842(2) 0.0152(9) Uani d . 1 1 . .
C C34 0.2115(3) 0.15964(12) 0.7997(2) 0.0158(9) Uani d . 1 1 . .
C C35 0.2151(3) 0.18920(12) 0.8611(2) 0.0174(9) Uani d . 1 1 . .
C C36 0.2575(3) 0.18020(13) 0.9310(2) 0.0233(10) Uani d . 1 1 . .
H H36 0.2867 0.1537 0.9426 0.028 Uiso calc R 1 1 . .
C C37 0.2570(4) 0.21042(14) 0.9842(2) 0.0269(11) Uani d . 1 1 . .
H H37 0.2862 0.2045 1.0316 0.032 Uiso calc R 1 1 . .
C C38 0.2123(3) 0.24982(14) 0.9662(2) 0.0253(10) Uani d . 1 1 . .
H H38 0.2148 0.2712 1.0006 0.030 Uiso calc R 1 1 . .
C C39 0.1646(3) 0.25648(13) 0.8968(2) 0.0222(10) Uani d . 1 1 . .
H H39 0.1315 0.2824 0.8853 0.027 Uiso calc R 1 1 . .
C C40 0.3096(4) 0.24702(13) 0.6877(2) 0.0232(10) Uani d . 1 1 . .
H H40 0.3215 0.2182 0.6911 0.028 Uiso calc R 1 1 . .
C C41 0.3941(4) 0.27222(13) 0.6653(2) 0.0256(10) Uani d . 1 1 . .
H H41 0.4623 0.2606 0.6547 0.031 Uiso calc R 1 1 . .
C C42 0.3758(4) 0.31444(14) 0.6589(2) 0.0292(11) Uani d . 1 1 . .
H H42 0.4306 0.3317 0.6421 0.035 Uiso calc R 1 1 . .
C C43 0.2758(4) 0.33143(14) 0.6775(2) 0.0281(11) Uani d . 1 1 . .
H H43 0.2639 0.3603 0.6746 0.034 Uiso calc R 1 1 . .
C C44 0.1933(4) 0.30535(13) 0.7005(2) 0.0219(10) Uani d . 1 1 . .
C C45 0.0855(4) 0.31972(13) 0.7234(2) 0.0243(11) Uani d . 1 1 . .
C C46 0.0477(4) 0.36090(13) 0.7270(2) 0.0314(12) Uani d . 1 1 . .
H H46 0.0910 0.3830 0.7121 0.038 Uiso calc R 1 1 . .
C C47 -0.0548(4) 0.36862(14) 0.7531(2) 0.0352(12) Uani d . 1 1 . .
H H47 -0.0805 0.3961 0.7560 0.042 Uiso calc R 1 1 . .
C C48 -0.1195(4) 0.33595(14) 0.7749(2) 0.0319(12) Uani d . 1 1 . .
H H48 -0.1884 0.3412 0.7929 0.038 Uiso calc R 1 1 . .
C C49 -0.0805(4) 0.29505(13) 0.7697(2) 0.0227(10) Uani d . 1 1 . .
C C50 -0.1377(4) 0.25614(14) 0.7883(2) 0.0245(11) Uani d . 1 1 . .
C C51 -0.2441(4) 0.25438(16) 0.8121(2) 0.0337(12) Uani d . 1 1 . .
H H51 -0.2842 0.2790 0.8178 0.040 Uiso calc R 1 1 . .
C C52 -0.2905(4) 0.21650(17) 0.8274(3) 0.0445(14) Uani d . 1 1 . .
H H52 -0.3622 0.2153 0.8433 0.053 Uiso calc R 1 1 . .
C C53 -0.2303(4) 0.18012(17) 0.8190(3) 0.0422(13) Uani d . 1 1 . .
H H53 -0.2603 0.1541 0.8294 0.051 Uiso calc R 1 1 . .
C C54 -0.1243(4) 0.18309(14) 0.7947(2) 0.0292(11) Uani d . 1 1 . .
H H54 -0.0842 0.1585 0.7881 0.035 Uiso calc R 1 1 . .
N N13 0.0164(8) 0.1179(3) 0.8910(5) 0.068(3) Uani d PDU 0.639(11) 1 C 1
C C55 0.0032(12) 0.1310(3) 0.9445(7) 0.056(3) Uani d PDU 0.639(11) 1 C 1
C C56 0.006(2) 0.1500(7) 1.0178(13) 0.062(6) Uani d PDU 0.639(11) 1 C 1
H H56A 0.0421 0.1769 1.0180 0.094 Uiso calc PR 0.639(11) 1 C 1
H H56B 0.0467 0.1320 1.0527 0.094 Uiso calc PR 0.639(11) 1 C 1
H H56C -0.0703 0.1534 1.0302 0.094 Uiso calc PR 0.639(11) 1 C 1
C C57 0.4656(4) 0.26977(16) 0.8956(3) 0.0340(12) Uani d . 1 1 . .
N N13' -0.112(2) 0.0966(5) 0.9245(9) 0.112(10) Uani d PDU 0.361(11) 1 C 2
C C55' -0.070(3) 0.1201(6) 0.9621(10) 0.070(7) Uani d PDU 0.361(11) 1 C 2
C C56' -0.010(5) 0.1545(15) 1.003(3) 0.089(15) Uani d PDU 0.361(11) 1 C 2
H H56D 0.0695 0.1494 1.0074 0.133 Uiso calc PR 0.361(11) 1 C 2
H H56E -0.0357 0.1561 1.0507 0.133 Uiso calc PR 0.361(11) 1 C 2
H H56F -0.0265 0.1806 0.9781 0.133 Uiso calc PR 0.361(11) 1 C 2
N N14 0.4391(3) 0.24561(14) 0.8530(2) 0.0425(11) Uani d . 1 1 . .
C C58 0.5019(4) 0.30040(16) 0.9534(3) 0.0525(15) Uani d . 1 1 . .
H H58A 0.5589 0.2879 0.9872 0.079 Uiso calc R 1 1 . .
H H58B 0.4382 0.3083 0.9783 0.079 Uiso calc R 1 1 . .
H H58C 0.5323 0.3249 0.9321 0.079 Uiso calc R 1 1 . .
C C59 0.5485(6) 0.16313(16) 0.6670(3) 0.0489(16) Uani d . 1 1 . .
C C60 0.6584(5) 0.16184(17) 0.6398(3) 0.0640(18) Uani d . 1 1 . .
H H60A 0.6938 0.1889 0.6459 0.096 Uiso calc R 1 1 . .
H H60B 0.6495 0.1546 0.5892 0.096 Uiso calc R 1 1 . .
H H60C 0.7048 0.1412 0.6663 0.096 Uiso calc R 1 1 . .
C C61 0.7993(5) 0.0490(2) 0.7523(3) 0.0512(15) Uani d . 1 1 . .
C C62 0.7804(5) 0.00479(17) 0.7588(3) 0.0589(17) Uani d . 1 1 . .
H H62A 0.7081 0.0001 0.7762 0.088 Uiso calc R 1 1 . .
H H62B 0.8387 -0.0072 0.7923 0.088 Uiso calc R 1 1 . .
H H62C 0.7817 -0.0083 0.7121 0.088 Uiso calc R 1 1 . .

loop_
_atom_site_aniso_label
_atom_site_aniso_U_11
_atom_site_aniso_U_22
_atom_site_aniso_U_33
_atom_site_aniso_U_12
_atom_site_aniso_U_13
_atom_site_aniso_U_23
Ru1 0.01606(19) 0.01215(18) 0.01674(19) 0.00127(14) 0.00196(14) -0.00011(14)
Ru2 0.0201(2) 0.01344(19) 0.01807(19) 0.00433(15) 0.00167(15) -0.00166(15)
P1 0.0194(6) 0.0221(7) 0.0266(7) 0.0011(5) 0.0021(5) -0.0013(5)
P2 0.0376(8) 0.0355(8) 0.0278(7) -0.0062(6) 0.0048(6) 0.0005(6)
P3 0.0380(8) 0.0253(7) 0.0379(8) 0.0073(6) 0.0027(6) -0.0078(6)
F1 0.0291(15) 0.0270(14) 0.0245(14) -0.0054(11) 0.0043(11) 0.0011(11)
F2 0.0264(15) 0.0183(14) 0.0521(18) 0.0015(11) 0.0018(13) -0.0053(12)
F3 0.0191(14) 0.0351(16) 0.0455(17) 0.0015(12) 0.0057(12) -0.0005(13)
F4 0.0368(17) 0.0472(18) 0.0269(15) 0.0078(13) 0.0008(12) -0.0110(13)
F5 0.0304(15) 0.0200(13) 0.0294(15) -0.0019(11) 0.0066(12) 0.0039(11)
F6 0.0183(13) 0.0254(14) 0.0398(16) -0.0003(11) 0.0014(11) -0.0067(12)
F8 0.094(3) 0.0336(18) 0.053(2) 0.0041(17) 0.0224(18) -0.0046(15)
F11 0.068(2) 0.062(2) 0.066(2) 0.0283(18) 0.0262(18) 0.0213(18)
F7 0.046(5) 0.038(4) 0.094(7) -0.010(3) -0.025(4) -0.018(4)
F9 0.056(5) 0.038(3) 0.068(6) 0.007(3) 0.030(4) 0.025(3)
F10 0.115(7) 0.081(5) 0.080(7) -0.034(5) -0.055(6) 0.024(4)
F12 0.121(9) 0.053(5) 0.070(7) 0.012(5) 0.071(6) 0.015(4)
F7' 0.16(2) 0.046(7) 0.019(5) 0.048(10) 0.006(7) -0.006(4)
F9' 0.033(6) 0.127(12) 0.138(18) -0.025(7) 0.028(8) -0.018(11)
F10' 0.112(14) 0.074(11) 0.025(5) 0.055(9) -0.003(7) 0.002(6)
F12' 0.046(7) 0.043(6) 0.17(2) -0.023(5) 0.021(9) -0.016(10)
F13 0.0499(19) 0.0447(18) 0.061(2) -0.0099(15) 0.0293(16) -0.0184(15)
F14 0.204(5) 0.0232(19) 0.080(3) 0.005(2) 0.039(3) 0.0015(18)
F15 0.0428(19) 0.095(3) 0.0421(19) 0.0274(18) -0.0063(15) -0.0161(18)
F16 0.085(3) 0.069(2) 0.0383(19) 0.0147(19) 0.0131(17) -0.0218(17)
F17 0.096(3) 0.0345(18) 0.0394(18) 0.0012(17) -0.0082(17) -0.0002(14)
F18 0.048(2) 0.100(3) 0.105(3) -0.004(2) -0.017(2) -0.047(2)
P4 0.0226(7) 0.0271(16) 0.0282(9) 0.0022(9) 0.0056(6) -0.0040(10)
F19 0.033(5) 0.098(9) 0.042(6) 0.047(5) 0.001(4) 0.001(5)
F20 0.062(6) 0.030(5) 0.053(4) -0.010(4) 0.007(3) 0.009(3)
F21 0.056(6) 0.044(5) 0.062(6) -0.016(4) 0.014(4) -0.029(4)
F22 0.028(4) 0.081(8) 0.044(4) 0.024(5) 0.002(3) -0.011(5)
F23 0.065(7) 0.086(8) 0.054(5) -0.004(5) 0.018(5) 0.029(5)
F24 0.093(8) 0.071(7) 0.046(6) -0.024(5) 0.013(5) -0.041(5)
P4' 0.0226(7) 0.0271(16) 0.0282(9) 0.0022(9) 0.0056(6) -0.0040(10)
F19' 0.024(5) 0.043(6) 0.046(9) -0.006(4) 0.000(4) -0.015(6)
F20' 0.046(7) 0.039(8) 0.114(10) -0.012(6) -0.022(6) 0.045(7)
F21' 0.031(8) 0.143(18) 0.052(8) 0.022(9) -0.001(6) -0.057(10)
F22' 0.022(4) 0.038(7) 0.062(6) -0.003(4) 0.005(4) -0.010(5)
F23' 0.060(10) 0.020(5) 0.107(12) -0.002(5) -0.029(7) 0.022(6)
F24' 0.030(6) 0.056(7) 0.038(7) 0.025(6) -0.009(5) -0.019(5)
N1 0.0149(19) 0.0183(19) 0.021(2) -0.0022(15) 0.0005(15) -0.0010(16)
N2 0.019(2) 0.0140(18) 0.0180(19) 0.0019(15) -0.0035(15) -0.0024(15)
N3 0.021(2) 0.019(2) 0.0173(19) -0.0043(16) -0.0003(16) -0.0003(16)
N4 0.0180(19) 0.0160(19) 0.0169(19) 0.0018(15) 0.0056(15) 0.0002(15)
N5 0.0135(18) 0.0169(19) 0.0142(18) -0.0005(15) 0.0012(15) 0.0003(15)
N6 0.0180(19) 0.0124(18) 0.0190(19) -0.0018(15) 0.0050(15) -0.0016(15)
N7 0.0164(19) 0.0172(19) 0.0165(19) 0.0029(15) 0.0022(15) 0.0014(15)
N8 0.0193(19) 0.0136(18) 0.0152(19) 0.0009(15) 0.0030(15) -0.0003(15)
N9 0.020(2) 0.0138(19) 0.0193(19) -0.0008(15) 0.0035(15) -0.0021(15)
N10 0.024(2) 0.019(2) 0.018(2) 0.0008(16) -0.0003(16) -0.0025(15)
N11 0.026(2) 0.0165(19) 0.0148(19) 0.0041(16) -0.0021(16) -0.0067(15)
N12 0.023(2) 0.022(2) 0.019(2) 0.0052(16) 0.0040(16) -0.0026(16)
N15 0.086(4) 0.046(3) 0.078(4) 0.018(3) 0.016(3) -0.013(3)
N16 0.216(8) 0.040(4) 0.078(5) 0.014(4) 0.030(5) -0.010(3)
C1 0.029(3) 0.024(3) 0.026(3) -0.003(2) 0.001(2) 0.004(2)
C2 0.042(3) 0.043(3) 0.022(3) -0.015(3) 0.010(2) 0.002(2)
C3 0.027(3) 0.048(3) 0.035(3) -0.014(3) 0.013(2) -0.010(3)
C4 0.023(3) 0.034(3) 0.029(3) -0.003(2) 0.005(2) -0.011(2)
C5 0.016(2) 0.024(3) 0.025(3) 0.0004(19) 0.0007(19) -0.007(2)
C6 0.021(2) 0.021(2) 0.025(3) 0.003(2) -0.005(2) -0.007(2)
C7 0.030(3) 0.031(3) 0.034(3) 0.015(2) -0.013(2) -0.006(2)
C8 0.046(3) 0.021(3) 0.043(3) 0.017(2) -0.015(3) -0.001(2)
C9 0.052(3) 0.018(3) 0.036(3) 0.002(2) -0.006(3) 0.009(2)
C10 0.036(3) 0.013(2) 0.021(3) -0.003(2) -0.002(2) 0.0008(19)
C11 0.032(3) 0.020(2) 0.019(2) -0.005(2) 0.000(2) 0.001(2)
C12 0.053(4) 0.029(3) 0.032(3) -0.016(3) 0.005(3) 0.006(2)
C13 0.057(4) 0.040(3) 0.030(3) -0.025(3) 0.016(3) 0.000(3)
C14 0.034(3) 0.046(3) 0.029(3) -0.009(3) 0.013(2) -0.006(2)
C15 0.030(3) 0.026(3) 0.024(3) -0.007(2) 0.004(2) -0.007(2)
C16 0.022(2) 0.010(2) 0.023(2) 0.0006(18) 0.0027(19) -0.0040(18)
C17 0.027(3) 0.015(2) 0.023(2) -0.0052(19) 0.004(2) -0.0007(19)
C18 0.020(2) 0.024(3) 0.022(2) -0.005(2) -0.0007(19) 0.000(2)
C19 0.017(2) 0.018(2) 0.020(2) 0.0017(18) 0.0021(19) 0.0007(18)
C20 0.018(2) 0.015(2) 0.016(2) 0.0019(18) 0.0028(18) 0.0000(18)
C21 0.019(2) 0.016(2) 0.014(2) -0.0002(18) 0.0062(18) 0.0001(18)
C22 0.020(2) 0.013(2) 0.014(2) -0.0004(17) 0.0060(18) 0.0008(17)
C23 0.019(2) 0.020(2) 0.018(2) -0.0009(19) 0.0044(18) 0.0010(19)
C24 0.023(2) 0.016(2) 0.019(2) 0.0019(19) -0.0014(19) -0.0029(18)
C25 0.020(2) 0.029(3) 0.024(3) -0.004(2) -0.002(2) -0.004(2)
C26 0.023(3) 0.026(3) 0.021(2) 0.004(2) -0.005(2) -0.005(2)
C27 0.025(3) 0.018(2) 0.020(2) 0.0075(19) 0.003(2) 0.0008(19)
C28 0.021(2) 0.017(2) 0.024(3) 0.0027(19) 0.0024(19) 0.0024(19)
C29 0.019(2) 0.019(2) 0.018(2) 0.0007(18) -0.0043(18) 0.0033(18)
C30 0.022(2) 0.023(2) 0.016(2) -0.0064(19) 0.0024(19) -0.0014(19)
C31 0.018(2) 0.012(2) 0.022(2) 0.0019(17) 0.0026(18) -0.0024(18)
C32 0.016(2) 0.017(2) 0.017(2) 0.0008(18) 0.0026(18) -0.0034(18)
C33 0.017(2) 0.015(2) 0.014(2) -0.0019(17) 0.0043(18) 0.0000(18)
C34 0.017(2) 0.014(2) 0.017(2) -0.0034(18) 0.0050(18) 0.0020(18)
C35 0.018(2) 0.016(2) 0.019(2) 0.0001(18) 0.0052(18) 0.0004(18)
C36 0.029(3) 0.020(2) 0.020(2) 0.004(2) -0.001(2) 0.000(2)
C37 0.033(3) 0.030(3) 0.016(2) 0.004(2) -0.001(2) 0.002(2)
C38 0.029(3) 0.025(3) 0.022(3) 0.000(2) 0.002(2) -0.006(2)
C39 0.025(3) 0.016(2) 0.025(3) 0.0071(19) 0.002(2) -0.004(2)
C40 0.026(3) 0.020(2) 0.023(2) 0.000(2) -0.003(2) 0.0002(19)
C41 0.023(3) 0.029(3) 0.024(3) -0.004(2) 0.000(2) 0.001(2)
C42 0.032(3) 0.032(3) 0.023(3) -0.014(2) -0.001(2) -0.005(2)
C43 0.046(3) 0.018(2) 0.019(3) -0.009(2) -0.001(2) -0.003(2)
C44 0.033(3) 0.017(2) 0.014(2) 0.002(2) -0.0072(19) -0.0017(19)
C45 0.034(3) 0.014(2) 0.022(3) 0.006(2) -0.008(2) -0.0020(19)
C46 0.047(3) 0.014(2) 0.031(3) 0.003(2) -0.009(2) 0.000(2)
C47 0.048(3) 0.015(3) 0.040(3) 0.012(2) -0.007(3) -0.004(2)
C48 0.035(3) 0.032(3) 0.028(3) 0.018(2) -0.005(2) -0.011(2)
C49 0.030(3) 0.023(3) 0.016(2) 0.012(2) 0.001(2) -0.0050(19)
C50 0.025(3) 0.035(3) 0.013(2) 0.010(2) -0.0009(19) -0.007(2)
C51 0.027(3) 0.043(3) 0.031(3) 0.015(2) 0.003(2) -0.006(2)
C52 0.032(3) 0.050(4) 0.055(4) 0.005(3) 0.022(3) -0.003(3)
C53 0.032(3) 0.045(3) 0.052(4) -0.002(3) 0.018(3) 0.002(3)
C54 0.030(3) 0.027(3) 0.033(3) 0.005(2) 0.010(2) 0.000(2)
N13 0.080(7) 0.039(5) 0.082(7) 0.021(5) 0.000(6) -0.004(5)
C55 0.066(9) 0.032(6) 0.069(9) 0.016(6) 0.012(6) -0.001(6)
C56 0.092(17) 0.027(7) 0.077(11) -0.002(8) 0.051(10) -0.009(7)
C57 0.020(3) 0.036(3) 0.046(3) 0.007(2) 0.004(2) 0.006(3)
N13' 0.23(3) 0.056(12) 0.038(10) 0.041(13) -0.055(13) -0.011(8)
C55' 0.118(19) 0.050(13) 0.046(12) 0.039(13) 0.025(14) 0.018(10)
C56' 0.054(18) 0.10(3) 0.11(3) 0.00(2) 0.011(17) 0.02(2)
N14 0.033(3) 0.048(3) 0.047(3) 0.004(2) 0.005(2) -0.003(2)
C58 0.042(3) 0.034(3) 0.079(4) -0.001(3) -0.006(3) -0.010(3)
C59 0.077(5) 0.030(3) 0.041(4) 0.014(3) 0.012(3) -0.009(3)
C60 0.107(6) 0.044(4) 0.043(4) 0.014(4) 0.018(4) -0.001(3)
C61 0.073(4) 0.047(4) 0.036(3) 0.009(3) 0.015(3) -0.003(3)
C62 0.066(4) 0.048(4) 0.059(4) -0.015(3) -0.012(3) 0.019(3)

loop_
_atom_type_symbol
_atom_type_description
_atom_type_scat_dispersion_real
_atom_type_scat_dispersion_imag
_atom_type_scat_source
C C 0.0033 0.0016 'International Tables Vol C Tables 4.2.6.8 and 6.1.1.4'
H H 0.0000 0.0000 'International Tables Vol C Tables 4.2.6.8 and 6.1.1.4'
N N 0.0061 0.0033 'International Tables Vol C Tables 4.2.6.8 and 6.1.1.4'
F F 0.0171 0.0103 'International Tables Vol C Tables 4.2.6.8 and 6.1.1.4'
P P 0.1023 0.0942 'International Tables Vol C Tables 4.2.6.8 and 6.1.1.4'
Ru Ru -1.2594 0.8363 'International Tables Vol C Tables 4.2.6.8 and 6.1.1.4'

loop_
_geom_angle_atom_site_label_1
_geom_angle_atom_site_label_2
_geom_angle_atom_site_label_3
_geom_angle
N5 Ru1 N2 176.41(13)
N5 Ru1 N4 79.19(13)
N2 Ru1 N4 104.39(13)
N5 Ru1 N6 80.12(13)
N2 Ru1 N6 96.29(13)
N4 Ru1 N6 159.28(12)
N5 Ru1 N3 101.38(13)
N2 Ru1 N3 78.91(13)
N4 Ru1 N3 89.18(12)
N6 Ru1 N3 93.68(12)
N5 Ru1 N1 100.95(13)
N2 Ru1 N1 78.93(13)
N4 Ru1 N1 93.01(12)
N6 Ru1 N1 92.11(12)
N3 Ru1 N1 157.57(13)
N8 Ru2 N11 178.32(14)
N8 Ru2 N9 79.26(13)
N11 Ru2 N9 99.13(13)
N8 Ru2 N7 79.21(13)
N11 Ru2 N7 102.40(13)
N9 Ru2 N7 158.45(13)
N8 Ru2 N10 100.63(13)
N11 Ru2 N10 78.89(14)
N9 Ru2 N10 90.55(13)
N7 Ru2 N10 92.59(12)
N8 Ru2 N12 101.72(13)
N11 Ru2 N12 78.74(14)
N9 Ru2 N12 92.80(13)
N7 Ru2 N12 92.36(13)
N10 Ru2 N12 157.63(13)
F3 P1 F6 179.39(15)
F3 P1 F4 90.49(14)
F6 P1 F4 89.79(14)
F3 P1 F1 90.57(13)
F6 P1 F1 89.14(13)
F4 P1 F1 178.79(15)
F3 P1 F2 90.07(13)
F6 P1 F2 90.47(13)
F4 P1 F2 90.58(14)
F1 P1 F2 90.00(13)
F3 P1 F5 89.60(13)
F6 P1 F5 89.85(13)
F4 P1 F5 89.98(14)
F1 P1 F5 89.45(13)
F2 P1 F5 179.36(16)
F7 P2 F12 93.0(5)
F7 P2 F10' 129.4(7)
F7 P2 F9' 139.3(7)
F12 P2 F9' 127.3(7)
F10' P2 F9' 90.0(7)
F10' P2 F12' 90.3(8)
F9' P2 F12' 168.2(8)
F7 P2 F9 90.7(4)
F12 P2 F9 171.6(4)
F10' P2 F9 139.9(7)
F12' P2 F9 129.7(8)
F7 P2 F11 87.6(3)
F12 P2 F11 87.2(3)
F10' P2 F11 96.9(5)
F9' P2 F11 98.7(6)
F12' P2 F11 93.0(4)
F9 P2 F11 85.5(2)
F7 P2 F8 92.4(3)
F12 P2 F8 94.0(3)
F10' P2 F8 84.1(5)
F9' P2 F8 80.5(6)
F12' P2 F8 87.8(4)
F9 P2 F8 93.3(2)
F11 P2 F8 178.79(18)
F12 P2 F7' 145.0(7)
F10' P2 F7' 168.2(6)
F9' P2 F7' 87.0(7)
F12' P2 F7' 90.4(8)
F11 P2 F7' 94.9(4)
F8 P2 F7' 84.2(4)
F7 P2 F10 172.8(4)
F12 P2 F10 88.6(5)
F12' P2 F10 143.2(8)
F9 P2 F10 86.9(4)
F11 P2 F10 85.6(3)
F8 P2 F10 94.4(3)
F7' P2 F10 126.4(7)
F14 P3 F18 92.9(2)
F14 P3 F16 89.06(19)
F18 P3 F16 89.84(19)
F14 P3 F13 90.81(18)
F18 P3 F13 91.75(18)
F16 P3 F13 178.40(19)
F14 P3 F17 176.7(2)
F18 P3 F17 90.30(19)
F16 P3 F17 89.95(17)
F13 P3 F17 90.09(16)
F14 P3 F15 90.3(2)
F18 P3 F15 176.8(2)
F16 P3 F15 89.83(17)
F13 P3 F15 88.58(16)
F17 P3 F15 86.48(18)
F23 P4 F20 178.1(8)
F23 P4 F19 88.6(7)
F20 P4 F19 92.7(6)
F23 P4 F24 90.0(7)
F20 P4 F24 91.3(7)
F19 P4 F24 91.5(7)
F23 P4 F22 90.0(6)
F20 P4 F22 88.6(6)
F19 P4 F22 177.3(8)
F24 P4 F22 90.8(7)
F23 P4 F21 91.6(8)
F20 P4 F21 87.1(6)
F19 P4 F21 89.0(8)
F24 P4 F21 178.3(9)
F22 P4 F21 88.7(8)
F24' P4' F21' 177.5(11)
F24' P4' F23' 89.7(9)
F21' P4' F23' 88.2(10)
F24' P4' F19' 89.9(9)
F21' P4' F19' 88.7(9)
F23' P4' F19' 89.8(8)
F24' P4' F22' 88.7(8)
F21' P4' F22' 92.7(9)
F23' P4' F22' 91.0(8)
F19' P4' F22' 178.4(11)
F24' P4' F20' 90.9(9)
F21' P4' F20' 91.1(9)
F23' P4' F20' 179.1(11)
F19' P4' F20' 89.6(8)
F22' P4' F20' 89.7(7)
C1 N1 C5 117.9(4)
C1 N1 Ru1 128.1(3)
C5 N1 Ru1 113.9(3)
C10 N2 C6 121.5(4)
C10 N2 Ru1 119.0(3)
C6 N2 Ru1 119.2(3)
C15 N3 C11 118.7(4)
C15 N3 Ru1 127.5(3)
C11 N3 Ru1 113.8(3)
C16 N4 C20 118.4(3)
C16 N4 Ru1 126.4(3)
C20 N4 Ru1 114.7(2)
C22 N5 C21 123.1(3)
C22 N5 Ru1 118.0(3)
C21 N5 Ru1 118.9(3)
C27 N6 C23 118.3(3)
C27 N6 Ru1 127.7(3)
C23 N6 Ru1 113.5(3)
C28 N7 C32 118.2(3)
C28 N7 Ru2 127.0(3)
C32 N7 Ru2 114.6(2)
C34 N8 C33 123.2(3)
C34 N8 Ru2 118.4(3)
C33 N8 Ru2 118.4(3)
C39 N9 C35 118.0(3)
C39 N9 Ru2 127.3(3)
C35 N9 Ru2 114.4(3)
C40 N10 C44 119.0(4)
C40 N10 Ru2 126.8(3)
C44 N10 Ru2 114.2(3)
C49 N11 C45 122.2(4)
C49 N11 Ru2 119.1(3)
C45 N11 Ru2 118.7(3)
C54 N12 C50 118.6(4)
C54 N12 Ru2 127.2(3)
C50 N12 Ru2 114.1(3)
N1 C1 C2 122.9(4)
N1 C1 H1 118.6
C2 C1 H1 118.6
C3 C2 C1 119.0(4)
C3 C2 H2 120.5
C1 C2 H2 120.5
C4 C3 C2 119.1(4)
C4 C3 H3 120.4
C2 C3 H3 120.4
C3 C4 C5 120.1(4)
C3 C4 H4 119.9
C5 C4 H4 119.9
N1 C5 C4 120.9(4)
N1 C5 C6 115.0(4)
C4 C5 C6 124.0(4)
N2 C6 C7 120.4(4)
N2 C6 C5 112.7(3)
C7 C6 C5 126.9(4)
C8 C7 C6 118.3(5)
C8 C7 H7 120.9
C6 C7 H7 120.9
C9 C8 C7 121.4(4)
C9 C8 H8 119.3
C7 C8 H8 119.3
C8 C9 C10 118.7(4)
C8 C9 H9 120.7
C10 C9 H9 120.7
N2 C10 C9 119.7(4)
N2 C10 C11 113.4(4)
C9 C10 C11 126.9(4)
N3 C11 C12 120.1(4)
N3 C11 C10 114.7(4)
C12 C11 C10 125.1(4)
C13 C12 C11 120.0(5)
C13 C12 H12 120.0
C11 C12 H12 120.0
C12 C13 C14 119.7(4)
C12 C13 H13 120.1
C14 C13 H13 120.1
C15 C14 C13 118.0(5)
C15 C14 H14 121.0
C13 C14 H14 121.0
N3 C15 C14 123.5(4)
N3 C15 H15 118.3
C14 C15 H15 118.3
N4 C16 C17 122.5(4)
N4 C16 H16 118.8
C17 C16 H16 118.8
C18 C17 C16 119.5(4)
C18 C17 H17 120.2
C16 C17 H17 120.2
C17 C18 C19 118.8(4)
C17 C18 H18 120.6
C19 C18 H18 120.6
C20 C19 C18 120.1(4)
C20 C19 H19 120.0
C18 C19 H19 120.0
N4 C20 C19 120.7(4)
N4 C20 C21 113.8(3)
C19 C20 C21 125.0(4)
N5 C21 C33 116.9(3)
N5 C21 C20 112.4(3)
C33 C21 C20 130.6(4)
N5 C22 C34 117.1(4)
N5 C22 C23 112.6(3)
C34 C22 C23 130.3(4)
N6 C23 C24 121.3(4)
N6 C23 C22 114.4(3)
C24 C23 C22 124.0(4)
C25 C24 C23 119.0(4)
C25 C24 H24 120.5
C23 C24 H24 120.5
C26 C25 C24 119.7(4)
C26 C25 H25 120.2
C24 C25 H25 120.2
C25 C26 C27 118.8(4)
C25 C26 H26 120.6
C27 C26 H26 120.6
N6 C27 C26 122.7(4)
N6 C27 H27 118.7
C26 C27 H27 118.7
N7 C28 C29 122.7(4)
N7 C28 H28 118.6
C29 C28 H28 118.6
C30 C29 C28 119.2(4)
C30 C29 H29 120.4
C28 C29 H29 120.4
C29 C30 C31 118.8(4)
C29 C30 H30 120.6
C31 C30 H30 120.6
C32 C31 C30 120.2(4)
C32 C31 H31 119.9
C30 C31 H31 119.9
C31 C32 N7 120.4(4)
C31 C32 C33 125.3(4)
N7 C32 C33 113.8(3)
N8 C33 C21 117.1(3)
N8 C33 C32 112.9(3)
C21 C33 C32 130.0(4)
N8 C34 C22 117.3(4)
N8 C34 C35 112.8(3)
C22 C34 C35 129.8(4)
C36 C35 N9 120.9(4)
C36 C35 C34 125.1(4)
N9 C35 C34 113.8(3)
C35 C36 C37 120.1(4)
C35 C36 H36 120.0
C37 C36 H36 120.0
C36 C37 C38 119.3(4)
C36 C37 H37 120.4
C38 C37 H37 120.4
C39 C38 C37 118.5(4)
C39 C38 H38 120.8
C37 C38 H38 120.8
N9 C39 C38 122.9(4)
N9 C39 H39 118.5
C38 C39 H39 118.5
N10 C40 C41 122.3(4)
N10 C40 H40 118.9
C41 C40 H40 118.9
C42 C41 C40 118.9(4)
C42 C41 H41 120.6
C40 C41 H41 120.6
C41 C42 C43 119.8(4)
C41 C42 H42 120.1
C43 C42 H42 120.1
C42 C43 C44 119.8(4)
C42 C43 H43 120.1
C44 C43 H43 120.1
N10 C44 C43 120.2(4)
N10 C44 C45 115.0(4)
C43 C44 C45 124.8(4)
N11 C45 C46 119.4(4)
N11 C45 C44 113.3(4)
C46 C45 C44 127.3(4)
C47 C46 C45 119.2(4)
C47 C46 H46 120.4
C45 C46 H46 120.4
C46 C47 C48 120.6(4)
C46 C47 H47 119.7
C48 C47 H47 119.7
C47 C48 C49 119.1(4)
C47 C48 H48 120.4
C49 C48 H48 120.4
N11 C49 C48 119.5(4)
N11 C49 C50 113.0(3)
C48 C49 C50 127.4(4)
N12 C50 C51 120.4(4)
N12 C50 C49 114.9(4)
C51 C50 C49 124.7(4)
C52 C51 C50 120.2(4)
C52 C51 H51 119.9
C50 C51 H51 119.9
C51 C52 C53 119.5(5)
C51 C52 H52 120.3
C53 C52 H52 120.3
C52 C53 C54 118.7(5)
C52 C53 H53 120.7
C54 C53 H53 120.7
N12 C54 C53 122.5(4)
N12 C54 H54 118.7
C53 C54 H54 118.7
N13 C55 C56 170.6(17)
N14 C57 C58 178.1(6)
N13' C55' C56' 172(4)
C55' C56' H56D 109.5
C55' C56' H56E 109.5
H56D C56' H56E 109.5
C55' C56' H56F 109.5
H56D C56' H56F 109.5
H56E C56' H56F 109.5
C57 C58 H58A 109.5
C57 C58 H58B 109.5
H58A C58 H58B 109.5
C57 C58 H58C 109.5
H58A C58 H58C 109.5
H58B C58 H58C 109.5
N15 C59 C60 177.3(7)
C59 C60 H60A 109.5
C59 C60 H60B 109.5
H60A C60 H60B 109.5
C59 C60 H60C 109.5
H60A C60 H60C 109.5
H60B C60 H60C 109.5
N16 C61 C62 178.7(7)
C61 C62 H62A 109.5
C61 C62 H62B 109.5
H62A C62 H62B 109.5
C61 C62 H62C 109.5
H62A C62 H62C 109.5
H62B C62 H62C 109.5

loop_
_geom_bond_atom_site_label_1
_geom_bond_atom_site_label_2
_geom_bond_distance
Ru1 N5 1.960(3)
Ru1 N2 1.979(3)
Ru1 N4 2.058(3)
Ru1 N6 2.060(3)
Ru1 N3 2.071(3)
Ru1 N1 2.074(3)
Ru2 N8 1.971(3)
Ru2 N11 1.989(3)
Ru2 N9 2.051(3)
Ru2 N7 2.061(3)
Ru2 N10 2.067(3)
Ru2 N12 2.074(3)
P1 F3 1.592(2)
P1 F6 1.601(2)
P1 F4 1.603(3)
P1 F1 1.604(2)
P1 F2 1.605(2)
P1 F5 1.612(2)
P2 F7 1.539(6)
P2 F12 1.550(6)
P2 F10' 1.560(10)
P2 F9' 1.574(10)
P2 F12' 1.590(10)
P2 F9 1.595(5)
P2 F11 1.595(3)
P2 F8 1.596(3)
P2 F7' 1.605(8)
P2 F10 1.608(6)
P3 F14 1.554(3)
P3 F18 1.564(3)
P3 F16 1.584(3)
P3 F13 1.594(3)
P3 F17 1.596(3)
P3 F15 1.602(3)
P4 F23 1.573(9)
P4 F20 1.576(8)
P4 F19 1.580(8)
P4 F24 1.581(9)
P4 F22 1.584(8)
P4 F21 1.587(9)
P4' F24' 1.582(11)
P4' F21' 1.585(11)
P4' F23' 1.587(11)
P4' F19' 1.589(11)
P4' F22' 1.589(11)
P4' F20' 1.590(11)
N1 C1 1.339(5)
N1 C5 1.373(5)
N2 C10 1.341(5)
N2 C6 1.352(5)
N3 C15 1.334(5)
N3 C11 1.376(5)
N4 C16 1.343(5)
N4 C20 1.376(5)
N5 C22 1.364(5)
N5 C21 1.366(5)
N6 C27 1.332(5)
N6 C23 1.372(5)
N7 C28 1.339(5)
N7 C32 1.383(5)
N8 C34 1.352(5)
N8 C33 1.369(5)
N9 C39 1.354(5)
N9 C35 1.373(5)
N10 C40 1.345(5)
N10 C44 1.371(5)
N11 C49 1.351(5)
N11 C45 1.351(5)
N12 C54 1.338(5)
N12 C50 1.374(5)
N15 C59 1.132(7)
N16 C61 1.114(7)
C1 C2 1.379(6)
C1 H1 0.9300
C2 C3 1.378(6)
C2 H2 0.9300
C3 C4 1.367(6)
C3 H3 0.9300
C4 C5 1.384(5)
C4 H4 0.9300
C5 C6 1.474(6)
C6 C7 1.382(6)
C7 C8 1.370(6)
C7 H7 0.9300
C8 C9 1.369(6)
C8 H8 0.9300
C9 C10 1.393(6)
C9 H9 0.9300
C10 C11 1.467(6)
C11 C12 1.386(6)
C12 C13 1.377(7)
C12 H12 0.9300
C13 C14 1.382(6)
C13 H13 0.9300
C14 C15 1.378(6)
C14 H14 0.9300
C15 H15 0.9300
C16 C17 1.381(5)
C16 H16 0.9300
C17 C18 1.370(5)
C17 H17 0.9300
C18 C19 1.390(5)
C18 H18 0.9300
C19 C20 1.379(5)
C19 H19 0.9300
C20 C21 1.478(5)
C21 C33 1.402(5)
C22 C34 1.401(5)
C22 C23 1.483(5)
C23 C24 1.382(5)
C24 C25 1.381(5)
C24 H24 0.9300
C25 C26 1.371(6)
C25 H25 0.9300
C26 C27 1.387(6)
C26 H26 0.9300
C27 H27 0.9300
C28 C29 1.379(5)
C28 H28 0.9300
C29 C30 1.374(5)
C29 H29 0.9300
C30 C31 1.384(5)
C30 H30 0.9300
C31 C32 1.376(5)
C31 H31 0.9300
C32 C33 1.468(5)
C34 C35 1.473(5)
C35 C36 1.370(5)
C36 C37 1.377(6)
C36 H36 0.9300
C37 C38 1.389(6)
C37 H37 0.9300
C38 C39 1.367(5)
C38 H38 0.9300
C39 H39 0.9300
C40 C41 1.382(6)
C40 H40 0.9300
C41 C42 1.364(6)
C41 H41 0.9300
C42 C43 1.382(6)
C42 H42 0.9300
C43 C44 1.384(6)
C43 H43 0.9300
C44 C45 1.464(6)
C45 C46 1.390(5)
C46 C47 1.377(6)
C46 H46 0.9300
C47 C48 1.378(6)
C47 H47 0.9300
C48 C49 1.388(5)
C48 H48 0.9300
C49 C50 1.470(6)
C50 C51 1.382(6)
C51 C52 1.367(6)
C51 H51 0.9300
C52 C53 1.378(6)
C52 H52 0.9300
C53 C54 1.384(6)
C53 H53 0.9300
C54 H54 0.9300
N13 C55 1.100(10)
C55 C56 1.484(18)
C56 H56A 0.9600
C56 H56B 0.9600
C56 H56C 0.9600
C57 N14 1.124(6)
C57 C58 1.478(7)
N13' C55' 1.105(16)
C55' C56' 1.47(2)
C56' H56D 0.9600
C56' H56E 0.9600
C56' H56F 0.9600
C58 H58A 0.9600
C58 H58B 0.9600
C58 H58C 0.9600
C59 C60 1.449(8)
C60 H60A 0.9600
C60 H60B 0.9600
C60 H60C 0.9600
C61 C62 1.432(8)
C62 H62A 0.9600
C62 H62B 0.9600
C62 H62C 0.9600
